data_1545721
loop_
_publ_author_name
'Zhang, Ai Hua'
'Liu, Wen'
'Jiang, Nan'
'Wang, Xin Lei'
'Wang, Gang'
'Xu, Qiang'
'Tan, Ren Xiang'

_publ_section_title
;
 Sequestration of Guest Intermediates by Dalesconol Bioassembly Lines in
 Daldinia eschscholzii.
;
_journal_issue 8
_journal_name_full 'Organic letters'
_journal_page_first 2142
_journal_page_last 2145
_journal_paper_doi 10.1021/acs.orglett.7b00786
_journal_volume 19
_journal_year 2017
_chemical_absolute_configuration ad
_chemical_formula_moiety 'C31 H22 O8, 2H2 O'
_chemical_formula_sum 'C31 H26 O10'
_chemical_formula_weight 558.52
_chemical_name_systematic
; 
 ? 
;
_space_group_IT_number 4
_symmetry_cell_setting monoclinic
_symmetry_space_group_name_Hall 'P 2yb'
_symmetry_space_group_name_H-M 'P 1 21 1'
_atom_sites_solution_hydrogens geom
_atom_sites_solution_primary direct
_atom_sites_solution_secondary difmap
_audit_creation_method SHELXL-97
_cell_angle_alpha 90.00
_cell_angle_beta 97.613(4)
_cell_angle_gamma 90.00
_cell_formula_units_Z 2
_cell_length_a 8.3894(4)
_cell_length_b 14.6187(8)
_cell_length_c 10.2645(4)
_cell_measurement_reflns_used 4200
_cell_measurement_temperature 100(2)
_cell_measurement_theta_max 76.6851
_cell_measurement_theta_min 3.0204
_cell_volume 1247.76(10)
_computing_cell_refinement 'CrysAlis PRO (Agilent, 2012)'
_computing_data_collection 'CrysAlis PRO (Agilent, 2012)'
_computing_data_reduction 'CrysAlis PRO (Agilent, 2012)'
_computing_molecular_graphics 'X-Seed (Barbour, 2001)'
_computing_publication_material 'publCIF (Westrip, 2010)'
_computing_structure_refinement 'SHELXL-97 (Sheldrick, 2008)'
_computing_structure_solution 'SHELXS-97 (Sheldrick, 2008)'
_diffrn_ambient_temperature 100(2)
_diffrn_detector_area_resol_mean 10.4041
_diffrn_measured_fraction_theta_full 0.992
_diffrn_measured_fraction_theta_max 0.992
_diffrn_measurement_device_type 'Agilent Technologies SuperNova Dual diffractometer with Atlas detector'
_diffrn_measurement_method '\w scan'
_diffrn_radiation_monochromator Mirror
_diffrn_radiation_source 'SuperNova (Cu) X-ray Source'
_diffrn_radiation_type CuK\a
_diffrn_radiation_wavelength 1.54184
_diffrn_reflns_av_R_equivalents 0.0406
_diffrn_reflns_av_sigmaI/netI 0.0400
_diffrn_reflns_limit_h_max 10
_diffrn_reflns_limit_h_min -10
_diffrn_reflns_limit_k_max 18
_diffrn_reflns_limit_k_min -17
_diffrn_reflns_limit_l_max 10
_diffrn_reflns_limit_l_min -12
_diffrn_reflns_number 12823
_diffrn_reflns_theta_full 76.89
_diffrn_reflns_theta_max 76.89
_diffrn_reflns_theta_min 4.35
_diffrn_standards_decay_% 0
_diffrn_standards_interval_count 0
_diffrn_standards_interval_time 0
_diffrn_standards_number 0
_exptl_absorpt_coefficient_mu 0.937
_exptl_absorpt_correction_T_max 0.9547
_exptl_absorpt_correction_T_min 0.8723
_exptl_absorpt_correction_type multi-scan
_exptl_absorpt_process_details 'CrysAlis PRO (Agilent, 2012)'
_exptl_crystal_colour brown
_exptl_crystal_density_diffrn 1.487
_exptl_crystal_density_method 'not measured'
_exptl_crystal_description prism
_exptl_crystal_F_000 584
_exptl_crystal_size_max 0.15
_exptl_crystal_size_mid 0.10
_exptl_crystal_size_min 0.05
_refine_diff_density_max 0.308
_refine_diff_density_min -0.221
_refine_diff_density_rms 0.044
_refine_ls_abs_structure_details 'Flack (Flack, 1983) parameter from 2332 Friedel pairs'
_refine_ls_abs_structure_Flack -0.21(15)
_refine_ls_extinction_method none
_refine_ls_goodness_of_fit_ref 1.033
_refine_ls_hydrogen_treatment mixed
_refine_ls_matrix_type full
_refine_ls_number_parameters 406
_refine_ls_number_reflns 5057
_refine_ls_number_restraints 1
_refine_ls_restrained_S_all 1.033
_refine_ls_R_factor_all 0.0442
_refine_ls_R_factor_gt 0.0371
_refine_ls_shift/su_max 0.001
_refine_ls_shift/su_mean 0.001
_refine_ls_structure_factor_coef Fsqd
_refine_ls_weighting_details 'calc w=1/[\s^2^(Fo^2^)+(0.0573P)^2^+0.0742P] where P=(Fo^2^+2Fc^2^)/3'
_refine_ls_weighting_scheme calc
_refine_ls_wR_factor_gt 0.0917
_refine_ls_wR_factor_ref 0.0976
_reflns_number_gt 4538
_reflns_number_total 5057
_reflns_threshold_expression I>2\s(I)
_cod_data_source_file ol7b00786_si_005.cif
_cod_data_source_block a
_cod_depositor_comments 'Adding full bibliography for 1545720--1545722.cif.'
_cod_original_sg_symbol_H-M 'P 21'
_cod_database_code 1545721

loop_
_symmetry_equiv_pos_as_xyz
'x, y, z'
'-x, y+1/2, -z'

loop_
_atom_site_label
_atom_site_type_symbol
_atom_site_fract_x
_atom_site_fract_y
_atom_site_fract_z
_atom_site_U_iso_or_equiv
_atom_site_adp_type
_atom_site_occupancy
_atom_site_symmetry_multiplicity
_atom_site_calc_flag
_atom_site_refinement_flags
O1 O 0.1091(2) 0.49955(12) 0.55695(19) 0.0374(4) Uani 1 1 d .
O2 O -0.11563(18) 0.74949(11) 0.48731(13) 0.0232(3) Uani 1 1 d .
O3 O -0.34305(18) 0.86678(11) 0.53579(14) 0.0235(3) Uani 1 1 d .
O4 O -0.7625(2) 0.55285(15) 1.27055(18) 0.0394(5) Uani 1 1 d .
O5 O -0.5497(2) 0.67735(16) 1.33753(16) 0.0411(5) Uani 1 1 d .
O6 O -0.21138(19) 0.52910(12) 1.34702(14) 0.0276(3) Uani 1 1 d .
O7 O -0.1207(2) 0.36118(12) 1.31617(16) 0.0297(4) Uani 1 1 d .
O8 O -0.1397(2) 0.25146(11) 0.88563(16) 0.0295(3) Uani 1 1 d .
O1W O -0.1362(3) 0.30742(15) 0.64554(18) 0.0427(5) Uani 1 1 d .
O2W O -0.3535(2) 0.44822(13) 0.57667(17) 0.0349(4) Uani 1 1 d .
C1 C 0.2501(3) 0.64310(18) 0.6073(2) 0.0287(5) Uani 1 1 d .
H1A H 0.3346 0.6253 0.5549 0.043 Uiso 1 1 calc R
H1B H 0.2806 0.6239 0.6987 0.043 Uiso 1 1 calc R
H1C H 0.2364 0.7097 0.6038 0.043 Uiso 1 1 calc R
C2 C 0.0930(3) 0.59720(15) 0.5522(2) 0.0227(4) Uani 1 1 d .
H2 H 0.0622 0.6169 0.4589 0.027 Uiso 1 1 calc R
C3 C -0.0392(2) 0.62354(15) 0.63193(19) 0.0207(4) Uani 1 1 d .
C4 C -0.1353(2) 0.70594(15) 0.58922(18) 0.0196(4) Uani 1 1 d .
C5 C -0.2562(2) 0.73582(15) 0.66977(18) 0.0191(4) Uani 1 1 d .
C6 C -0.3544(2) 0.81348(14) 0.64406(19) 0.0205(4) Uani 1 1 d .
C7 C -0.4638(3) 0.83699(14) 0.72921(19) 0.0213(4) Uani 1 1 d .
H7A H -0.5305 0.8892 0.7106 0.026 Uiso 1 1 calc R
C8 C -0.4774(2) 0.78498(14) 0.84213(19) 0.0203(4) Uani 1 1 d .
H8A H -0.5517 0.8023 0.8999 0.024 Uiso 1 1 calc R
C9 C -0.3813(2) 0.70795(14) 0.86882(18) 0.0179(4) Uani 1 1 d .
C10 C -0.2737(2) 0.68608(15) 0.78207(18) 0.0187(4) Uani 1 1 d .
C11 C -0.1822(2) 0.60552(14) 0.82211(19) 0.0192(4) Uani 1 1 d .
C12 C -0.0636(2) 0.57579(15) 0.74158(19) 0.0211(4) Uani 1 1 d .
H12A H -0.0018 0.5224 0.7652 0.025 Uiso 1 1 calc R
C13 C -0.2305(2) 0.57393(14) 0.93742(18) 0.0182(4) Uani 1 1 d .
C14 C -0.3523(2) 0.64135(14) 0.98485(18) 0.0180(4) Uani 1 1 d .
C15 C -0.5023(2) 0.58989(15) 1.01243(19) 0.0197(4) Uani 1 1 d .
C16 C -0.5711(2) 0.52751(15) 0.9197(2) 0.0232(4) Uani 1 1 d .
H16 H -0.5286 0.5201 0.8391 0.028 Uiso 1 1 calc R
C17 C -0.7034(3) 0.47561(16) 0.9455(2) 0.0300(5) Uani 1 1 d .
H17 H -0.7513 0.4340 0.8808 0.036 Uiso 1 1 calc R
C18 C -0.7662(3) 0.48350(17) 1.0630(3) 0.0321(5) Uani 1 1 d .
H18 H -0.8548 0.4468 1.0794 0.039 Uiso 1 1 calc R
C19 C -0.6988(3) 0.54522(17) 1.1561(2) 0.0289(5) Uani 1 1 d .
C20 C -0.5677(2) 0.60035(16) 1.1316(2) 0.0236(4) Uani 1 1 d .
C21 C -0.5062(3) 0.67107(18) 1.2270(2) 0.0280(5) Uani 1 1 d .
C22 C -0.3916(3) 0.73963(16) 1.1838(2) 0.0274(5) Uani 1 1 d .
H22A H -0.3346 0.7707 1.2622 0.033 Uiso 1 1 calc R
H22B H -0.4531 0.7865 1.1286 0.033 Uiso 1 1 calc R
C23 C -0.2677(2) 0.69629(15) 1.10587(19) 0.0210(4) Uani 1 1 d .
H23 H -0.2086 0.7478 1.0697 0.025 Uiso 1 1 calc R
C24 C -0.1412(2) 0.63962(15) 1.19413(19) 0.0223(4) Uani 1 1 d .
H24A H -0.0446 0.6350 1.1487 0.027 Uiso 1 1 calc R
H24B H -0.1099 0.6749 1.2758 0.027 Uiso 1 1 calc R
C25 C -0.1841(2) 0.54483(15) 1.23291(19) 0.0213(4) Uani 1 1 d .
C26 C -0.1766(2) 0.47051(14) 1.1385(2) 0.0198(4) Uani 1 1 d .
C27 C -0.1421(2) 0.38063(16) 1.1858(2) 0.0231(4) Uani 1 1 d .
C28 C -0.1245(3) 0.30808(15) 1.1008(2) 0.0244(4) Uani 1 1 d .
H28 H -0.0973 0.2488 1.1346 0.029 Uiso 1 1 calc R
C29 C -0.1471(2) 0.32347(15) 0.9655(2) 0.0237(4) Uani 1 1 d .
C30 C -0.1808(2) 0.41185(14) 0.9159(2) 0.0209(4) Uani 1 1 d .
H30 H -0.1970 0.4214 0.8236 0.025 Uiso 1 1 calc R
C31 C -0.1909(2) 0.48565(14) 1.00022(19) 0.0184(4) Uani 1 1 d .
H1 H 0.191(5) 0.485(3) 0.505(4) 0.079(13) Uiso 1 1 d .
H3 H -0.267(4) 0.834(2) 0.498(3) 0.035(8) Uiso 1 1 d .
H4 H -0.691(5) 0.596(3) 1.322(4) 0.076(13) Uiso 1 1 d .
H7 H -0.146(4) 0.406(2) 1.349(3) 0.028(8) Uiso 1 1 d .
H8 H -0.147(4) 0.274(3) 0.795(3) 0.050(9) Uiso 1 1 d .
H11 H -0.049(6) 0.289(3) 0.600(4) 0.095(15) Uiso 1 1 d .
H12 H -0.208(4) 0.351(3) 0.606(3) 0.056(10) Uiso 1 1 d .
H21 H -0.462(7) 0.440(4) 0.558(4) 0.096(16) Uiso 1 1 d .
H22 H -0.344(8) 0.482(4) 0.493(6) 0.14(2) Uiso 1 1 d .

loop_
_atom_site_aniso_label
_atom_site_aniso_U_11
_atom_site_aniso_U_22
_atom_site_aniso_U_33
_atom_site_aniso_U_23
_atom_site_aniso_U_13
_atom_site_aniso_U_12
O1 0.0437(10) 0.0278(9) 0.0463(10) -0.0036(8) 0.0266(8) 0.0038(8)
O2 0.0261(7) 0.0281(8) 0.0163(6) 0.0010(6) 0.0058(5) -0.0026(6)
O3 0.0266(7) 0.0273(8) 0.0171(7) 0.0060(6) 0.0040(6) 0.0000(6)
O4 0.0298(9) 0.0559(12) 0.0370(9) 0.0155(9) 0.0212(8) 0.0064(8)
O5 0.0403(10) 0.0647(13) 0.0211(8) -0.0014(8) 0.0142(7) 0.0043(9)
O6 0.0310(8) 0.0343(9) 0.0178(7) 0.0033(6) 0.0036(6) -0.0050(7)
O7 0.0376(9) 0.0276(9) 0.0244(8) 0.0086(7) 0.0057(7) 0.0059(7)
O8 0.0326(8) 0.0228(8) 0.0358(8) 0.0000(7) 0.0143(7) 0.0035(7)
O1W 0.0487(11) 0.0500(12) 0.0340(9) 0.0052(8) 0.0223(8) 0.0165(9)
O2W 0.0314(9) 0.0431(10) 0.0300(9) 0.0009(8) 0.0036(7) -0.0047(8)
C1 0.0222(10) 0.0410(13) 0.0242(10) 0.0015(9) 0.0073(8) 0.0003(9)
C2 0.0222(9) 0.0267(11) 0.0207(9) -0.0024(8) 0.0086(8) 0.0039(8)
C3 0.0198(9) 0.0268(11) 0.0161(8) -0.0023(8) 0.0052(7) -0.0011(8)
C4 0.0204(9) 0.0256(10) 0.0135(8) -0.0045(7) 0.0054(7) -0.0032(8)
C5 0.0191(9) 0.0234(10) 0.0154(8) -0.0011(7) 0.0044(7) -0.0028(8)
C6 0.0214(9) 0.0216(10) 0.0180(9) 0.0013(8) 0.0010(7) -0.0064(8)
C7 0.0225(10) 0.0201(9) 0.0214(9) 0.0004(8) 0.0028(7) 0.0017(8)
C8 0.0203(9) 0.0223(10) 0.0188(9) -0.0017(8) 0.0045(7) 0.0004(8)
C9 0.0176(9) 0.0211(10) 0.0153(8) -0.0003(7) 0.0030(7) -0.0008(7)
C10 0.0183(9) 0.0228(10) 0.0156(8) -0.0011(7) 0.0048(7) -0.0021(8)
C11 0.0188(9) 0.0223(10) 0.0171(9) -0.0015(7) 0.0048(7) -0.0024(7)
C12 0.0184(9) 0.0240(10) 0.0217(9) -0.0022(8) 0.0059(8) 0.0014(8)
C13 0.0163(8) 0.0225(10) 0.0160(8) -0.0012(7) 0.0028(7) -0.0021(7)
C14 0.0190(9) 0.0202(9) 0.0153(8) 0.0016(7) 0.0047(7) 0.0005(8)
C15 0.0164(8) 0.0228(10) 0.0206(9) 0.0051(8) 0.0055(7) 0.0018(8)
C16 0.0172(9) 0.0243(11) 0.0281(10) 0.0034(8) 0.0029(8) 0.0027(8)
C17 0.0209(10) 0.0250(11) 0.0432(13) 0.0046(10) 0.0008(9) 0.0016(9)
C18 0.0161(10) 0.0311(12) 0.0506(14) 0.0161(11) 0.0093(9) -0.0006(8)
C19 0.0190(10) 0.0370(13) 0.0326(11) 0.0136(10) 0.0105(9) 0.0060(9)
C20 0.0197(9) 0.0303(11) 0.0223(9) 0.0073(8) 0.0077(8) 0.0045(8)
C21 0.0240(10) 0.0419(13) 0.0193(10) 0.0003(9) 0.0070(8) 0.0091(9)
C22 0.0311(11) 0.0318(12) 0.0195(9) -0.0046(9) 0.0044(8) 0.0035(9)
C23 0.0235(10) 0.0236(10) 0.0162(8) -0.0002(8) 0.0043(7) -0.0011(8)
C24 0.0235(10) 0.0240(10) 0.0195(9) -0.0017(8) 0.0029(8) -0.0047(8)
C25 0.0171(9) 0.0283(11) 0.0178(9) 0.0046(8) 0.0002(7) -0.0030(8)
C26 0.0163(9) 0.0232(10) 0.0209(9) 0.0054(8) 0.0064(7) -0.0008(7)
C27 0.0189(9) 0.0287(11) 0.0223(9) 0.0090(8) 0.0046(8) -0.0001(8)
C28 0.0213(10) 0.0226(10) 0.0304(10) 0.0071(8) 0.0067(8) 0.0020(8)
C29 0.0186(9) 0.0237(11) 0.0305(10) -0.0002(9) 0.0099(8) 0.0004(8)
C30 0.0187(9) 0.0226(10) 0.0220(9) -0.0011(8) 0.0045(7) -0.0003(8)
C31 0.0142(8) 0.0215(10) 0.0200(9) 0.0017(8) 0.0038(7) -0.0006(7)

loop_
_atom_type_symbol
_atom_type_description
_atom_type_scat_dispersion_real
_atom_type_scat_dispersion_imag
_atom_type_scat_source
C C 0.0181 0.0091 'International Tables Vol C Tables 4.2.6.8 and 6.1.1.4'
H H 0.0000 0.0000 'International Tables Vol C Tables 4.2.6.8 and 6.1.1.4'
O O 0.0492 0.0322 'International Tables Vol C Tables 4.2.6.8 and 6.1.1.4'

loop_
_geom_angle_atom_site_label_1
_geom_angle_atom_site_label_2
_geom_angle_atom_site_label_3
_geom_angle
C2 O1 H1 106(3)
C6 O3 H3 100.2(18)
C19 O4 H4 103(3)
C27 O7 H7 104(2)
C29 O8 H8 108(2)
H11 O1W H12 118(3)
H21 O2W H22 95(4)
C2 C1 H1A 109.5
C2 C1 H1B 109.5
H1A C1 H1B 109.5
C2 C1 H1C 109.5
H1A C1 H1C 109.5
H1B C1 H1C 109.5
O1 C2 C3 107.90(18)
O1 C2 C1 110.71(19)
C3 C2 C1 110.37(17)
O1 C2 H2 109.3
C3 C2 H2 109.3
C1 C2 H2 109.3
C12 C3 C4 121.67(18)
C12 C3 C2 121.17(19)
C4 C3 C2 117.10(17)
O2 C4 C5 119.95(19)
O2 C4 C3 122.18(18)
C5 C4 C3 117.87(17)
C10 C5 C6 117.04(18)
C10 C5 C4 118.21(19)
C6 C5 C4 124.73(18)
O3 C6 C7 119.43(19)
O3 C6 C5 120.57(18)
C7 C6 C5 120.01(18)
C6 C7 C8 121.16(19)
C6 C7 H7A 119.4
C8 C7 H7A 119.4
C9 C8 C7 119.52(19)
C9 C8 H8A 120.2
C7 C8 H8A 120.2
C10 C9 C8 118.03(18)
C10 C9 C14 107.62(17)
C8 C9 C14 134.07(18)
C9 C10 C5 124.24(19)
C9 C10 C11 111.97(17)
C5 C10 C11 123.79(18)
C13 C11 C10 108.25(17)
C13 C11 C12 133.9(2)
C10 C11 C12 117.81(18)
C3 C12 C11 120.62(19)
C3 C12 H12A 119.7
C11 C12 H12A 119.7
C11 C13 C31 126.74(19)
C11 C13 C14 109.78(17)
C31 C13 C14 123.11(17)
C15 C14 C9 114.06(16)
C15 C14 C13 109.90(17)
C9 C14 C13 101.78(15)
C15 C14 C23 113.80(16)
C9 C14 C23 107.39(16)
C13 C14 C23 109.16(16)
C16 C15 C20 119.38(19)
C16 C15 C14 118.40(17)
C20 C15 C14 122.13(19)
C15 C16 C17 119.7(2)
C15 C16 H16 120.2
C17 C16 H16 120.2
C18 C17 C16 121.6(2)
C18 C17 H17 119.2
C16 C17 H17 119.2
C19 C18 C17 119.4(2)
C19 C18 H18 120.3
C17 C18 H18 120.3
O4 C19 C18 118.8(2)
O4 C19 C20 120.8(2)
C18 C19 C20 120.5(2)
C15 C20 C19 119.5(2)
C15 C20 C21 120.68(19)
C19 C20 C21 119.72(19)
O5 C21 C20 122.8(2)
O5 C21 C22 120.0(2)
C20 C21 C22 117.16(18)
C21 C22 C23 112.66(19)
C21 C22 H22A 109.1
C23 C22 H22A 109.1
C21 C22 H22B 109.1
C23 C22 H22B 109.1
H22A C22 H22B 107.8
C22 C23 C24 112.18(16)
C22 C23 C14 111.04(17)
C24 C23 C14 113.22(17)
C22 C23 H23 106.6
C24 C23 H23 106.6
C14 C23 H23 106.6
C25 C24 C23 118.81(17)
C25 C24 H24A 107.6
C23 C24 H24A 107.6
C25 C24 H24B 107.6
C23 C24 H24B 107.6
H24A C24 H24B 107.0
O6 C25 C26 121.05(19)
O6 C25 C24 120.10(19)
C26 C25 C24 118.55(17)
C27 C26 C31 118.13(19)
C27 C26 C25 119.09(18)
C31 C26 C25 122.61(18)
O7 C27 C28 116.6(2)
O7 C27 C26 121.8(2)
C28 C27 C26 121.61(19)
C29 C28 C27 119.29(19)
C29 C28 H28 120.4
C27 C28 H28 120.4
O8 C29 C28 118.08(19)
O8 C29 C30 121.63(19)
C28 C29 C30 120.27(19)
C31 C30 C29 120.90(19)
C31 C30 H30 119.6
C29 C30 H30 119.6
C30 C31 C26 119.63(19)
C30 C31 C13 116.04(17)
C26 C31 C13 124.09(18)

loop_
_geom_bond_atom_site_label_1
_geom_bond_atom_site_label_2
_geom_bond_distance
O1 C2 1.434(3)
O1 H1 0.95(4)
O2 C4 1.254(2)
O3 C6 1.371(2)
O3 H3 0.92(3)
O4 C19 1.358(3)
O4 H4 0.97(5)
O5 C21 1.240(3)
O6 C25 1.244(2)
O7 C27 1.356(3)
O7 H7 0.78(3)
O8 C29 1.341(3)
O8 H8 0.98(3)
O1W H11 0.95(5)
O1W H12 0.93(4)
O2W H21 0.91(5)
O2W H22 1.01(6)
C1 C2 1.520(3)
C1 H1A 0.9800
C1 H1B 0.9800
C1 H1C 0.9800
C2 C3 1.513(3)
C2 H2 1.0000
C3 C12 1.363(3)
C3 C4 1.483(3)
C4 C5 1.458(3)
C5 C10 1.387(3)
C5 C6 1.407(3)
C6 C7 1.392(3)
C7 C8 1.403(3)
C7 H7A 0.9500
C8 C9 1.391(3)
C8 H8A 0.9500
C9 C10 1.386(3)
C9 C14 1.533(3)
C10 C11 1.436(3)
C11 C13 1.380(3)
C11 C12 1.443(3)
C12 H12A 0.9500
C13 C31 1.461(3)
C13 C14 1.544(3)
C14 C15 1.525(3)
C14 C23 1.568(3)
C15 C16 1.388(3)
C15 C20 1.414(3)
C16 C17 1.398(3)
C16 H16 0.9500
C17 C18 1.383(3)
C17 H17 0.9500
C18 C19 1.380(4)
C18 H18 0.9500
C19 C20 1.413(3)
C20 C21 1.469(3)
C21 C22 1.496(3)
C22 C23 1.530(3)
C22 H22A 0.9900
C22 H22B 0.9900
C23 C24 1.542(3)
C23 H23 1.0000
C24 C25 1.499(3)
C24 H24A 0.9900
C24 H24B 0.9900
C25 C26 1.463(3)
C26 C27 1.418(3)
C26 C31 1.426(3)
C27 C28 1.394(3)
C28 C29 1.394(3)
C28 H28 0.9500
C29 C30 1.404(3)
C30 C31 1.393(3)
C30 H30 0.9500

loop_
_geom_hbond_atom_site_label_D
_geom_hbond_atom_site_label_H
_geom_hbond_atom_site_label_A
_geom_hbond_distance_DH
_geom_hbond_distance_HA
_geom_hbond_distance_DA
_geom_hbond_angle_DHA
_geom_hbond_site_symmetry_A
O1 H1 O3 0.95(4) 2.22(5) 3.004(2) 139(4) 2_546
O3 H3 O2 0.92(3) 1.79(3) 2.661(2) 157(3) .
O4 H4 O5 0.97(5) 1.67(5) 2.578(3) 153(4) .
O7 H7 O6 0.78(3) 1.88(3) 2.602(3) 153(3) .
O8 H8 O1W 0.98(3) 1.63(3) 2.601(2) 173(3) .
O1w H11 O2 0.95(5) 1.84(5) 2.794(2) 178(4) 2_546
O1w H12 O2W 0.93(4) 1.87(4) 2.778(3) 163(3) .
O2w H21 O3 0.91(5) 2.08(5) 2.907(2) 149(5) 2_446
O2w H22 O6 1.01(6) 2.09(6) 3.020(2) 152(5) 1_554

loop_
_geom_torsion_atom_site_label_1
_geom_torsion_atom_site_label_2
_geom_torsion_atom_site_label_3
_geom_torsion_atom_site_label_4
_geom_torsion
O1 C2 C3 C12 34.2(3)
C1 C2 C3 C12 -86.9(2)
O1 C2 C3 C4 -148.67(18)
C1 C2 C3 C4 90.2(2)
C12 C3 C4 O2 -178.8(2)
C2 C3 C4 O2 4.1(3)
C12 C3 C4 C5 1.0(3)
C2 C3 C4 C5 -176.09(18)
O2 C4 C5 C10 -179.71(19)
C3 C4 C5 C10 0.5(3)
O2 C4 C5 C6 -1.5(3)
C3 C4 C5 C6 178.63(18)
C10 C5 C6 O3 179.30(18)
C4 C5 C6 O3 1.1(3)
C10 C5 C6 C7 -0.4(3)
C4 C5 C6 C7 -178.58(19)
O3 C6 C7 C8 -179.04(18)
C5 C6 C7 C8 0.7(3)
C6 C7 C8 C9 -0.7(3)
C7 C8 C9 C10 0.6(3)
C7 C8 C9 C14 173.6(2)
C8 C9 C10 C5 -0.3(3)
C14 C9 C10 C5 -175.10(18)
C8 C9 C10 C11 179.71(18)
C14 C9 C10 C11 4.9(2)
C6 C5 C10 C9 0.2(3)
C4 C5 C10 C9 178.54(19)
C6 C5 C10 C11 -179.79(18)
C4 C5 C10 C11 -1.5(3)
C9 C10 C11 C13 0.0(2)
C5 C10 C11 C13 179.98(19)
C9 C10 C11 C12 -179.00(18)
C5 C10 C11 C12 1.0(3)
C4 C3 C12 C11 -1.5(3)
C2 C3 C12 C11 175.48(19)
C13 C11 C12 C3 -178.1(2)
C10 C11 C12 C3 0.5(3)
C10 C11 C13 C31 168.31(19)
C12 C11 C13 C31 -13.0(4)
C10 C11 C13 C14 -4.9(2)
C12 C11 C13 C14 173.8(2)
C10 C9 C14 C15 -125.51(18)
C8 C9 C14 C15 60.9(3)
C10 C9 C14 C13 -7.2(2)
C8 C9 C14 C13 179.2(2)
C10 C9 C14 C23 107.40(18)
C8 C9 C14 C23 -66.2(3)
C11 C13 C14 C15 128.63(17)
C31 C13 C14 C15 -44.9(2)
C11 C13 C14 C9 7.4(2)
C31 C13 C14 C9 -166.08(17)
C11 C13 C14 C23 -105.91(18)
C31 C13 C14 C23 80.6(2)
C9 C14 C15 C16 66.7(2)
C13 C14 C15 C16 -46.9(2)
C23 C14 C15 C16 -169.65(18)
C9 C14 C15 C20 -116.7(2)
C13 C14 C15 C20 129.79(19)
C23 C14 C15 C20 7.0(3)
C20 C15 C16 C17 -0.3(3)
C14 C15 C16 C17 176.46(19)
C15 C16 C17 C18 -1.3(3)
C16 C17 C18 C19 1.2(3)
C17 C18 C19 O4 179.4(2)
C17 C18 C19 C20 0.4(3)
C16 C15 C20 C19 1.9(3)
C14 C15 C20 C19 -174.72(19)
C16 C15 C20 C21 -174.90(19)
C14 C15 C20 C21 8.5(3)
O4 C19 C20 C15 179.0(2)
C18 C19 C20 C15 -2.0(3)
O4 C19 C20 C21 -4.1(3)
C18 C19 C20 C21 174.9(2)
C15 C20 C21 O5 -173.3(2)
C19 C20 C21 O5 9.9(3)
C15 C20 C21 C22 9.2(3)
C19 C20 C21 C22 -167.6(2)
O5 C21 C22 C23 140.7(2)
C20 C21 C22 C23 -41.7(3)
C21 C22 C23 C24 -72.3(2)
C21 C22 C23 C14 55.5(2)
C15 C14 C23 C22 -38.1(2)
C9 C14 C23 C22 89.2(2)
C13 C14 C23 C22 -161.25(17)
C15 C14 C23 C24 89.2(2)
C9 C14 C23 C24 -143.61(17)
C13 C14 C23 C24 -34.0(2)
C22 C23 C24 C25 80.0(2)
C14 C23 C24 C25 -46.7(2)
C23 C24 C25 O6 -106.3(2)
C23 C24 C25 C26 80.0(2)
O6 C25 C26 C27 -22.8(3)
C24 C25 C26 C27 150.85(19)
O6 C25 C26 C31 161.97(19)
C24 C25 C26 C31 -24.4(3)
C31 C26 C27 O7 177.49(19)
C25 C26 C27 O7 2.1(3)
C31 C26 C27 C28 -0.9(3)
C25 C26 C27 C28 -176.33(19)
O7 C27 C28 C29 179.15(19)
C26 C27 C28 C29 -2.4(3)
C27 C28 C29 O8 -175.77(19)
C27 C28 C29 C30 2.6(3)
O8 C29 C30 C31 178.85(18)
C28 C29 C30 C31 0.6(3)
C29 C30 C31 C26 -3.9(3)
C29 C30 C31 C13 -178.53(18)
C27 C26 C31 C30 4.0(3)
C25 C26 C31 C30 179.27(19)
C27 C26 C31 C13 178.19(18)
C25 C26 C31 C13 -6.6(3)
C11 C13 C31 C30 -35.6(3)
C14 C13 C31 C30 136.71(19)
C11 C13 C31 C26 150.0(2)
C14 C13 C31 C26 -37.6(3)
